data_4082421
loop_
_publ_author_name
'Singh, Jatinder'
'Kumar, Dheeraj'
'Singh, Nem'
'Elias, Anil J.'

_publ_section_title
;
 New Chiral Palladacycles from an Unprecedented Cyclopalladation of
 Cyclobutadiene-Bound Phenyl Groups of Cobalt Sandwich Compounds
;
_journal_issue 4
_journal_name_full Organometallics
_journal_page_first 1044
_journal_paper_doi 10.1021/om500004n
_journal_volume 33
_journal_year 2014
_chemical_absolute_configuration syn
_chemical_formula_moiety 'C41 H41 Co N2 O4 Pd, C H2 Cl2'
_chemical_formula_sum 'C42 H43 Cl2 Co N2 O4 Pd'
_chemical_formula_weight 876.01
_chemical_name_systematic
; 
 ? 
;
_space_group_IT_number 4
_symmetry_cell_setting monoclinic
_symmetry_space_group_name_Hall 'P 2yb'
_symmetry_space_group_name_H-M 'P 1 21 1'
_atom_sites_solution_hydrogens geom
_atom_sites_solution_primary direct
_atom_sites_solution_secondary difmap
_audit_creation_method SHELXL-97
_cell_angle_alpha 90.00
_cell_angle_beta 102.566(3)
_cell_angle_gamma 90.00
_cell_formula_units_Z 2
_cell_length_a 9.7292(17)
_cell_length_b 14.665(3)
_cell_length_c 13.281(2)
_cell_measurement_temperature 150(2)
_cell_volume 1849.5(6)
_computing_cell_refinement 'Bruker SMART'
_computing_data_collection 'Bruker SMART'
_computing_data_reduction 'Bruker SAINT'
_computing_molecular_graphics 'Bruker SHELXTL'
_computing_publication_material 'Bruker SHELXTL'
_computing_structure_refinement 'SHELXL-97 (Sheldrick, 1997)'
_computing_structure_solution 'SHELXS-97 (Sheldrick, 1990)'
_diffrn_ambient_temperature 150(2)
_diffrn_measured_fraction_theta_full 1.000
_diffrn_measured_fraction_theta_max 1.000
_diffrn_measurement_device_type 'CCD area detector'
_diffrn_measurement_method 'phi and omega scans'
_diffrn_radiation_monochromator graphite
_diffrn_radiation_source 'fine-focus sealed tube'
_diffrn_radiation_type MoK\a
_diffrn_radiation_wavelength 0.71073
_diffrn_reflns_av_R_equivalents 0.0610
_diffrn_reflns_av_sigmaI/netI 0.0773
_diffrn_reflns_limit_h_max 11
_diffrn_reflns_limit_h_min -11
_diffrn_reflns_limit_k_max 17
_diffrn_reflns_limit_k_min -17
_diffrn_reflns_limit_l_max 15
_diffrn_reflns_limit_l_min -15
_diffrn_reflns_number 17826
_diffrn_reflns_theta_full 24.99
_diffrn_reflns_theta_max 24.99
_diffrn_reflns_theta_min 1.57
_exptl_absorpt_coefficient_mu 1.125
_exptl_absorpt_correction_T_max 0.841
_exptl_absorpt_correction_T_min 0.800
_exptl_absorpt_correction_type multi-scan
_exptl_absorpt_process_details '(SADABS; Bruker, 2000)'
_exptl_crystal_colour red
_exptl_crystal_density_diffrn 1.573
_exptl_crystal_density_method 'not measured'
_exptl_crystal_description block
_exptl_crystal_F_000 896.0
_exptl_crystal_size_max 0.215
_exptl_crystal_size_mid 0.165
_exptl_crystal_size_min 0.154
_refine_diff_density_max 0.789
_refine_diff_density_min -0.533
_refine_diff_density_rms 0.097
_refine_ls_abs_structure_details 'Flack H D (1983), Acta Cryst. A39, 876-881'
_refine_ls_abs_structure_Flack 0.00(2)
_refine_ls_extinction_method none
_refine_ls_goodness_of_fit_ref 1.025
_refine_ls_hydrogen_treatment constr
_refine_ls_matrix_type full
_refine_ls_number_parameters 474
_refine_ls_number_reflns 6500
_refine_ls_number_restraints 1
_refine_ls_restrained_S_all 1.025
_refine_ls_R_factor_all 0.0535
_refine_ls_R_factor_gt 0.0465
_refine_ls_shift/su_max 0.001
_refine_ls_shift/su_mean 0.000
_refine_ls_structure_factor_coef Fsqd
_refine_ls_weighting_details 'calc w=1/[\s^2^(Fo^2^)+(0.0464P)^2^+0.0000P] where P=(Fo^2^+2Fc^2^)/3'
_refine_ls_weighting_scheme calc
_refine_ls_wR_factor_gt 0.0977
_refine_ls_wR_factor_ref 0.1004
_reflns_number_gt 5814
_reflns_number_total 6500
_reflns_threshold_expression >2sigma(I)
_cod_data_source_file om500004n_si_001.cif
_cod_data_source_block 4
_cod_original_sg_symbol_Hall P2yb
_cod_original_sg_symbol_H-M P21
_cod_original_formula_sum 'C42 H43 Cl2 Co N2 O4 Pd '
_cod_database_code 4082421

loop_
_symmetry_equiv_pos_as_xyz
'x, y, z'
'-x, y+1/2, -z'

loop_
_atom_site_label
_atom_site_type_symbol
_atom_site_fract_x
_atom_site_fract_y
_atom_site_fract_z
_atom_site_U_iso_or_equiv
_atom_site_adp_type
_atom_site_occupancy
_atom_site_symmetry_multiplicity
_atom_site_calc_flag
_atom_site_refinement_flags
Co1 Co 0.89984(8) 0.76268(5) -0.02688(6) 0.01655(19) Uani 1 1 d .
Pd1 Pd 0.80685(4) 0.80958(2) 0.20297(3) 0.01658(11) Uani 1 1 d .
Cl1 Cl 0.5866(3) 0.6426(2) 0.6018(3) 0.1062(12) Uani 1 1 d .
Cl2 Cl 0.3366(3) 0.7508(2) 0.5707(3) 0.1004(10) Uani 1 1 d .
N1 N 0.9193(5) 0.6933(3) 0.2475(4) 0.0206(11) Uani 1 1 d .
N2 N 0.7105(5) 0.9159(3) 0.1181(4) 0.0161(10) Uani 1 1 d .
O1 O 1.0505(4) 0.5764(3) 0.2153(3) 0.0272(10) Uani 1 1 d .
O2 O 0.6475(4) 0.9924(3) -0.0302(3) 0.0233(10) Uani 1 1 d .
O3 O 0.6098(4) 0.7396(3) 0.1811(3) 0.0253(10) Uani 1 1 d .
O5 O 0.5882(5) 0.7755(3) 0.3400(3) 0.0366(12) Uani 1 1 d .
C1 C 0.9080(6) 0.6474(4) 0.0680(5) 0.0196(13) Uani 1 1 d .
C2 C 0.9904(7) 0.6330(4) -0.0075(5) 0.0220(13) Uani 1 1 d .
H2 H 1.0913 0.6194 0.0066 0.026 Uiso 1 1 calc R
C3 C 0.8995(7) 0.6422(4) -0.1072(5) 0.0237(14) Uani 1 1 d .
H3 H 0.9263 0.6346 -0.1737 0.028 Uiso 1 1 calc R
C4 C 0.7633(7) 0.6599(4) -0.0923(5) 0.0222(14) Uani 1 1 d .
H4 H 0.6791 0.6681 -0.1474 0.027 Uiso 1 1 calc R
C5 C 0.7676(7) 0.6652(4) 0.0129(5) 0.0214(15) Uani 1 1 d .
H5 H 0.6869 0.6773 0.0440 0.026 Uiso 1 1 calc R
C6 C 0.9897(6) 0.8746(4) 0.0414(4) 0.0165(13) Uani 1 1 d .
C7 C 1.0291(6) 0.8601(4) -0.0577(4) 0.0206(13) Uani 1 1 d .
C8 C 0.8846(6) 0.8758(4) -0.1125(4) 0.0180(13) Uani 1 1 d .
C9 C 0.8460(6) 0.8912(4) -0.0129(4) 0.0138(12) Uani 1 1 d .
C10 C 0.9573(6) 0.6435(4) 0.1799(5) 0.0183(13) Uani 1 1 d .
C11 C 1.0843(7) 0.5856(5) 0.3275(5) 0.0306(16) Uani 1 1 d .
H11A H 1.1833 0.5997 0.3523 0.037 Uiso 1 1 calc R
H11B H 1.0630 0.5297 0.3600 0.037 Uiso 1 1 calc R
C12 C 0.9929(6) 0.6636(4) 0.3513(5) 0.0212(14) Uani 1 1 d .
H12 H 1.0541 0.7132 0.3843 0.025 Uiso 1 1 calc R
C13 C 0.8875(7) 0.6408(4) 0.4176(5) 0.0260(14) Uani 1 1 d .
H13 H 0.8295 0.6952 0.4193 0.031 Uiso 1 1 calc R
C14 C 0.7884(7) 0.5632(5) 0.3747(5) 0.0337(17) Uani 1 1 d .
H14A H 0.7495 0.5736 0.3028 0.051 Uiso 1 1 calc R
H14B H 0.7137 0.5602 0.4114 0.051 Uiso 1 1 calc R
H14C H 0.8395 0.5067 0.3830 0.051 Uiso 1 1 calc R
C15 C 0.9654(8) 0.6206(5) 0.5296(5) 0.0356(17) Uani 1 1 d .
H15A H 1.0194 0.5656 0.5311 0.053 Uiso 1 1 calc R
H15B H 0.8980 0.6132 0.5721 0.053 Uiso 1 1 calc R
H15C H 1.0272 0.6704 0.5551 0.053 Uiso 1 1 calc R
C16 C 0.7316(6) 0.9315(4) 0.0280(4) 0.0160(14) Uani 1 1 d .
C17 C 0.5981(6) 0.9781(4) 0.1370(4) 0.0211(13) Uani 1 1 d .
H17 H 0.5225 0.9420 0.1556 0.025 Uiso 1 1 calc R
C18 C 0.5448(6) 1.0200(4) 0.0291(4) 0.0208(13) Uani 1 1 d .
H18A H 0.4520 0.9969 -0.0024 0.025 Uiso 1 1 calc R
H18B H 0.5402 1.0859 0.0333 0.025 Uiso 1 1 calc R
C19 C 0.6515(6) 1.0473(4) 0.2216(4) 0.0217(14) Uani 1 1 d .
H19 H 0.5757 1.0914 0.2215 0.026 Uiso 1 1 calc R
C20 C 0.7794(6) 1.1003(4) 0.2036(5) 0.0270(15) Uani 1 1 d .
H20A H 0.8572 1.0592 0.2071 0.040 Uiso 1 1 calc R
H20B H 0.8045 1.1464 0.2557 0.040 Uiso 1 1 calc R
H20C H 0.7569 1.1285 0.1368 0.040 Uiso 1 1 calc R
C21 C 0.6865(6) 1.0018(4) 0.3285(5) 0.0283(15) Uani 1 1 d .
H21A H 0.6084 0.9648 0.3372 0.042 Uiso 1 1 calc R
H21B H 0.7043 1.0479 0.3811 0.042 Uiso 1 1 calc R
H21C H 0.7685 0.9641 0.3341 0.042 Uiso 1 1 calc R
C22 C 0.5467(6) 0.7386(4) 0.2559(5) 0.0244(15) Uani 1 1 d .
C23 C 0.4090(7) 0.6847(5) 0.2367(5) 0.0370(18) Uani 1 1 d .
H23A H 0.4186 0.6341 0.2835 0.056 Uiso 1 1 calc R
H23B H 0.3876 0.6626 0.1670 0.056 Uiso 1 1 calc R
H23C H 0.3342 0.7236 0.2475 0.056 Uiso 1 1 calc R
C24 C 1.0620(6) 0.8904(4) 0.1483(4) 0.0177(13) Uani 1 1 d .
C25 C 0.9927(6) 0.8716(4) 0.2288(4) 0.0155(12) Uani 1 1 d .
C26 C 1.0614(6) 0.8918(4) 0.3289(4) 0.0218(13) Uani 1 1 d .
H26 H 1.0163 0.8810 0.3827 0.026 Uiso 1 1 calc R
C27 C 1.1969(7) 0.9279(4) 0.3503(5) 0.0282(15) Uani 1 1 d .
H27 H 1.2422 0.9406 0.4180 0.034 Uiso 1 1 calc R
C28 C 1.2636(6) 0.9449(5) 0.2710(5) 0.0291(15) Uani 1 1 d .
H28 H 1.3541 0.9691 0.2852 0.035 Uiso 1 1 calc R
C29 C 1.1974(6) 0.9264(4) 0.1714(5) 0.0239(14) Uani 1 1 d .
H29 H 1.2436 0.9380 0.1184 0.029 Uiso 1 1 calc R
C30 C 1.1683(6) 0.8470(4) -0.0840(4) 0.0177(13) Uani 1 1 d .
C31 C 1.2732(5) 0.8020(5) -0.0192(4) 0.0202(12) Uani 1 1 d .
H31 H 1.2564 0.7780 0.0418 0.024 Uiso 1 1 calc R
C32 C 1.4071(6) 0.7904(4) -0.0418(4) 0.0239(15) Uani 1 1 d .
H32 H 1.4774 0.7584 0.0030 0.029 Uiso 1 1 calc R
C33 C 1.4320(6) 0.8278(4) -0.1321(5) 0.0255(15) Uani 1 1 d .
H33 H 1.5198 0.8212 -0.1483 0.031 Uiso 1 1 calc R
C34 C 1.3271(7) 0.8744(5) -0.1975(5) 0.0353(17) Uani 1 1 d .
H34 H 1.3438 0.8990 -0.2582 0.042 Uiso 1 1 calc R
C35 C 1.1950(6) 0.8855(4) -0.1735(5) 0.0265(15) Uani 1 1 d .
H35 H 1.1251 0.9185 -0.2174 0.032 Uiso 1 1 calc R
C36 C 0.8124(6) 0.8801(4) -0.2216(4) 0.0195(13) Uani 1 1 d .
C37 C 0.8657(7) 0.8344(4) -0.2974(4) 0.0281(15) Uani 1 1 d .
H37 H 0.9468 0.7994 -0.2779 0.034 Uiso 1 1 calc R
C38 C 0.8006(8) 0.8402(4) -0.4000(5) 0.0361(18) Uani 1 1 d .
H38 H 0.8399 0.8109 -0.4491 0.043 Uiso 1 1 calc R
C39 C 0.6790(8) 0.8883(5) -0.4302(5) 0.0354(17) Uani 1 1 d .
H39 H 0.6347 0.8909 -0.4997 0.042 Uiso 1 1 calc R
C40 C 0.6207(7) 0.9337(5) -0.3571(5) 0.0305(16) Uani 1 1 d .
H40 H 0.5376 0.9666 -0.3777 0.037 Uiso 1 1 calc R
C41 C 0.6864(6) 0.9297(4) -0.2550(4) 0.0242(14) Uani 1 1 d .
H41 H 0.6472 0.9603 -0.2067 0.029 Uiso 1 1 calc R
C42 C 0.4523(10) 0.6936(8) 0.5164(7) 0.081(3) Uani 1 1 d .
H42A H 0.4922 0.7357 0.4742 0.098 Uiso 1 1 calc R
H42B H 0.4016 0.6471 0.4711 0.098 Uiso 1 1 calc R

loop_
_atom_site_aniso_label
_atom_site_aniso_U_11
_atom_site_aniso_U_22
_atom_site_aniso_U_33
_atom_site_aniso_U_23
_atom_site_aniso_U_13
_atom_site_aniso_U_12
Co1 0.0192(4) 0.0116(4) 0.0205(4) -0.0010(4) 0.0080(3) -0.0002(4)
Pd1 0.0180(2) 0.0143(2) 0.0188(2) 0.0029(2) 0.00701(16) 0.0030(2)
Cl1 0.0740(19) 0.088(2) 0.168(3) 0.060(2) 0.053(2) 0.0110(16)
Cl2 0.0792(19) 0.080(2) 0.154(3) 0.030(2) 0.0507(19) 0.0113(17)
N1 0.021(3) 0.022(3) 0.019(3) 0.006(2) 0.004(2) 0.007(2)
N2 0.016(3) 0.015(3) 0.020(3) -0.001(2) 0.008(2) 0.000(2)
O1 0.031(3) 0.023(2) 0.028(3) 0.0041(19) 0.010(2) 0.009(2)
O2 0.026(2) 0.023(2) 0.024(2) 0.0040(18) 0.0097(19) 0.0092(19)
O3 0.022(2) 0.025(2) 0.030(3) -0.0001(19) 0.0072(19) -0.0018(18)
O5 0.039(3) 0.048(3) 0.025(2) -0.008(2) 0.015(2) -0.008(2)
C1 0.020(3) 0.008(3) 0.032(4) 0.002(3) 0.010(3) 0.000(2)
C2 0.024(3) 0.010(3) 0.033(4) -0.003(3) 0.011(3) 0.000(2)
C3 0.035(4) 0.009(3) 0.030(4) -0.007(3) 0.013(3) 0.000(3)
C4 0.029(4) 0.013(3) 0.024(3) -0.006(3) 0.004(3) -0.004(3)
C5 0.023(4) 0.009(3) 0.034(4) 0.005(3) 0.011(3) 0.003(3)
C6 0.018(3) 0.008(3) 0.024(3) 0.006(2) 0.007(3) -0.004(2)
C7 0.023(3) 0.011(3) 0.027(3) -0.002(3) 0.002(3) 0.003(2)
C8 0.022(3) 0.009(3) 0.023(3) -0.001(2) 0.006(3) -0.003(2)
C9 0.017(3) 0.011(3) 0.016(3) 0.000(2) 0.008(2) 0.002(2)
C10 0.019(3) 0.011(3) 0.026(3) 0.002(3) 0.007(3) -0.001(2)
C11 0.024(4) 0.033(4) 0.035(4) 0.011(3) 0.007(3) 0.008(3)
C12 0.016(3) 0.022(3) 0.024(3) 0.000(3) 0.003(3) 0.001(2)
C13 0.029(4) 0.022(3) 0.026(3) 0.006(3) 0.005(3) 0.009(3)
C14 0.033(4) 0.037(4) 0.031(4) 0.001(3) 0.008(3) -0.011(3)
C15 0.050(5) 0.029(4) 0.027(4) 0.002(3) 0.006(3) 0.003(3)
C16 0.020(3) 0.010(3) 0.018(3) 0.001(2) 0.005(3) -0.001(2)
C17 0.020(3) 0.018(3) 0.026(3) 0.005(3) 0.007(3) 0.006(3)
C18 0.016(3) 0.025(3) 0.022(3) -0.001(3) 0.005(3) 0.007(3)
C19 0.022(3) 0.021(3) 0.026(3) 0.001(3) 0.015(3) 0.008(3)
C20 0.026(4) 0.026(3) 0.029(4) -0.008(3) 0.006(3) -0.002(3)
C21 0.028(4) 0.031(4) 0.027(4) -0.002(3) 0.009(3) 0.003(3)
C22 0.025(3) 0.019(3) 0.030(4) 0.012(3) 0.007(3) 0.003(3)
C23 0.033(4) 0.045(5) 0.035(4) 0.004(3) 0.012(3) -0.013(3)
C24 0.020(3) 0.011(3) 0.021(3) -0.001(2) 0.002(3) 0.005(2)
C25 0.012(3) 0.004(3) 0.030(3) 0.003(2) 0.004(2) 0.004(2)
C26 0.024(3) 0.022(3) 0.019(3) 0.004(3) 0.005(3) 0.006(3)
C27 0.035(4) 0.026(4) 0.021(3) -0.007(3) 0.000(3) 0.005(3)
C28 0.019(3) 0.033(4) 0.033(4) -0.012(3) 0.001(3) -0.005(3)
C29 0.023(3) 0.019(3) 0.034(4) -0.007(3) 0.016(3) 0.001(3)
C30 0.024(3) 0.008(3) 0.024(3) -0.005(2) 0.014(3) -0.001(2)
C31 0.022(3) 0.023(3) 0.017(3) 0.000(3) 0.007(2) -0.005(3)
C32 0.021(3) 0.014(4) 0.035(3) -0.006(2) 0.001(3) 0.005(2)
C33 0.016(3) 0.018(4) 0.046(4) 0.001(3) 0.014(3) -0.001(2)
C34 0.035(4) 0.037(4) 0.043(4) 0.006(3) 0.027(3) -0.001(3)
C35 0.022(3) 0.024(3) 0.038(4) 0.010(3) 0.016(3) 0.009(3)
C36 0.021(3) 0.017(3) 0.021(3) 0.004(3) 0.006(3) -0.005(3)
C37 0.040(4) 0.023(4) 0.024(3) -0.001(3) 0.014(3) -0.003(3)
C38 0.057(5) 0.028(4) 0.026(4) -0.011(3) 0.016(3) -0.003(3)
C39 0.050(5) 0.031(4) 0.021(4) 0.007(3) -0.003(3) -0.009(3)
C40 0.032(4) 0.031(4) 0.026(4) 0.007(3) 0.000(3) -0.006(3)
C41 0.032(4) 0.023(3) 0.018(3) 0.005(3) 0.006(3) -0.008(3)
C42 0.086(8) 0.114(9) 0.048(6) -0.003(6) 0.024(5) -0.043(7)

loop_
_atom_type_symbol
_atom_type_description
_atom_type_scat_dispersion_real
_atom_type_scat_dispersion_imag
_atom_type_scat_source
C C 0.0033 0.0016 'International Tables Vol C Tables 4.2.6.8 and 6.1.1.4'
H H 0.0000 0.0000 'International Tables Vol C Tables 4.2.6.8 and 6.1.1.4'
N N 0.0061 0.0033 'International Tables Vol C Tables 4.2.6.8 and 6.1.1.4'
O O 0.0106 0.0060 'International Tables Vol C Tables 4.2.6.8 and 6.1.1.4'
Cl Cl 0.1484 0.1585 'International Tables Vol C Tables 4.2.6.8 and 6.1.1.4'
Co Co 0.3494 0.9721 'International Tables Vol C Tables 4.2.6.8 and 6.1.1.4'
Pd Pd -0.9988 1.0072 'International Tables Vol C Tables 4.2.6.8 and 6.1.1.4'

loop_
_geom_angle_atom_site_label_1
_geom_angle_atom_site_label_2
_geom_angle_atom_site_label_3
_geom_angle
C9 Co1 C6 42.9(2)
C9 Co1 C8 43.4(2)
C6 Co1 C8 62.9(2)
C9 Co1 C7 62.0(2)
C6 Co1 C7 43.1(2)
C8 Co1 C7 42.6(2)
C9 Co1 C3 153.5(2)
C6 Co1 C3 153.6(2)
C8 Co1 C3 115.1(2)
C7 Co1 C3 115.8(2)
C9 Co1 C5 116.3(2)
C6 Co1 C5 133.8(2)
C8 Co1 C5 138.3(2)
C7 Co1 C5 176.9(3)
C3 Co1 C5 67.0(2)
C9 Co1 C4 125.1(2)
C6 Co1 C4 166.6(2)
C8 Co1 C4 113.8(2)
C7 Co1 C4 143.8(2)
C3 Co1 C4 39.7(2)
C5 Co1 C4 39.3(2)
C9 Co1 C2 166.1(2)
C6 Co1 C2 124.4(2)
C8 Co1 C2 143.4(2)
C7 Co1 C2 114.1(2)
C3 Co1 C2 40.3(2)
C5 Co1 C2 66.9(2)
C4 Co1 C2 66.7(2)
C9 Co1 C1 133.5(2)
C6 Co1 C1 115.9(2)
C8 Co1 C1 176.7(2)
C7 Co1 C1 138.9(2)
C3 Co1 C1 67.4(2)
C5 Co1 C1 40.0(2)
C4 Co1 C1 66.6(2)
C2 Co1 C1 39.9(2)
C25 Pd1 N2 92.1(2)
C25 Pd1 N1 85.5(2)
N2 Pd1 N1 162.87(18)
C25 Pd1 O3 177.6(2)
N2 Pd1 O3 90.06(16)
N1 Pd1 O3 92.68(18)
C10 N1 C12 109.5(5)
C10 N1 Pd1 119.6(4)
C12 N1 Pd1 129.6(4)
C16 N2 C17 108.8(5)
C16 N2 Pd1 120.5(4)
C17 N2 Pd1 130.2(4)
C10 O1 C11 105.8(4)
C16 O2 C18 106.3(4)
C22 O3 Pd1 117.9(4)
C5 C1 C2 106.7(5)
C5 C1 C10 126.5(5)
C2 C1 C10 126.8(5)
C5 C1 Co1 68.7(3)
C2 C1 Co1 69.6(3)
C10 C1 Co1 127.1(4)
C1 C2 C3 107.9(5)
C1 C2 Co1 70.5(3)
C3 C2 Co1 69.0(3)
C1 C2 H2 126.0
C3 C2 H2 126.0
Co1 C2 H2 126.0
C4 C3 C2 107.4(5)
C4 C3 Co1 70.4(3)
C2 C3 Co1 70.7(3)
C4 C3 H3 126.3
C2 C3 H3 126.3
Co1 C3 H3 126.3
C5 C4 C3 109.2(6)
C5 C4 Co1 70.2(3)
C3 C4 Co1 69.9(3)
C5 C4 H4 125.4
C3 C4 H4 125.4
Co1 C4 H4 125.4
C4 C5 C1 108.7(6)
C4 C5 Co1 70.5(3)
C1 C5 Co1 71.2(3)
C4 C5 H5 125.6
C1 C5 H5 125.6
Co1 C5 H5 125.6
C9 C6 C24 131.8(5)
C9 C6 C7 89.4(4)
C24 C6 C7 137.2(5)
C9 C6 Co1 68.2(3)
C24 C6 Co1 130.3(4)
C7 C6 Co1 69.2(3)
C8 C7 C6 90.8(5)
C8 C7 C30 137.4(5)
C6 C7 C30 131.4(5)
C8 C7 Co1 68.5(3)
C6 C7 Co1 67.7(3)
C30 C7 Co1 126.9(4)
C7 C8 C36 134.8(5)
C7 C8 C9 89.0(5)
C36 C8 C9 136.2(5)
C7 C8 Co1 68.9(3)
C36 C8 Co1 123.9(4)
C9 C8 Co1 67.4(3)
C6 C9 C16 127.8(5)
C6 C9 C8 90.8(5)
C16 C9 C8 139.4(5)
C6 C9 Co1 68.9(3)
C16 C9 Co1 131.2(4)
C8 C9 Co1 69.1(3)
N1 C10 O1 116.6(5)
N1 C10 C1 127.9(5)
O1 C10 C1 115.4(5)
O1 C11 C12 105.6(5)
O1 C11 H11A 110.6
C12 C11 H11A 110.6
O1 C11 H11B 110.6
C12 C11 H11B 110.6
H11A C11 H11B 108.7
N1 C12 C11 102.4(5)
N1 C12 C13 110.7(5)
C11 C12 C13 116.8(5)
N1 C12 H12 108.9
C11 C12 H12 108.9
C13 C12 H12 108.9
C14 C13 C12 113.6(5)
C14 C13 C15 110.8(5)
C12 C13 C15 110.3(5)
C14 C13 H13 107.3
C12 C13 H13 107.3
C15 C13 H13 107.3
C13 C14 H14A 109.5
C13 C14 H14B 109.5
H14A C14 H14B 109.5
C13 C14 H14C 109.5
H14A C14 H14C 109.5
H14B C14 H14C 109.5
C13 C15 H15A 109.5
C13 C15 H15B 109.5
H15A C15 H15B 109.5
C13 C15 H15C 109.5
H15A C15 H15C 109.5
H15B C15 H15C 109.5
N2 C16 O2 117.2(5)
N2 C16 C9 124.4(5)
O2 C16 C9 118.4(5)
N2 C17 C19 112.9(5)
N2 C17 C18 101.4(4)
C19 C17 C18 114.4(5)
N2 C17 H17 109.3
C19 C17 H17 109.3
C18 C17 H17 109.3
O2 C18 C17 105.1(4)
O2 C18 H18A 110.7
C17 C18 H18A 110.7
O2 C18 H18B 110.7
C17 C18 H18B 110.7
H18A C18 H18B 108.8
C17 C19 C20 112.6(5)
C17 C19 C21 111.3(5)
C20 C19 C21 109.9(5)
C17 C19 H19 107.6
C20 C19 H19 107.6
C21 C19 H19 107.6
C19 C20 H20A 109.5
C19 C20 H20B 109.5
H20A C20 H20B 109.5
C19 C20 H20C 109.5
H20A C20 H20C 109.5
H20B C20 H20C 109.5
C19 C21 H21A 109.5
C19 C21 H21B 109.5
H21A C21 H21B 109.5
C19 C21 H21C 109.5
H21A C21 H21C 109.5
H21B C21 H21C 109.5
O5 C22 O3 125.8(6)
O5 C22 C23 118.8(6)
O3 C22 C23 115.4(6)
C22 C23 H23A 109.5
C22 C23 H23B 109.5
H23A C23 H23B 109.5
C22 C23 H23C 109.5
H23A C23 H23C 109.5
H23B C23 H23C 109.5
C29 C24 C25 119.5(5)
C29 C24 C6 120.5(5)
C25 C24 C6 120.0(5)
C26 C25 C24 118.5(5)
C26 C25 Pd1 119.7(4)
C24 C25 Pd1 121.7(4)
C25 C26 C27 121.0(6)
C25 C26 H26 119.5
C27 C26 H26 119.5
C28 C27 C26 119.8(6)
C28 C27 H27 120.1
C26 C27 H27 120.1
C29 C28 C27 120.3(6)
C29 C28 H28 119.9
C27 C28 H28 119.9
C28 C29 C24 120.9(6)
C28 C29 H29 119.6
C24 C29 H29 119.6
C31 C30 C35 119.1(5)
C31 C30 C7 120.9(5)
C35 C30 C7 119.9(5)
C30 C31 C32 121.8(5)
C30 C31 H31 119.1
C32 C31 H31 119.1
C33 C32 C31 118.7(5)
C33 C32 H32 120.7
C31 C32 H32 120.7
C34 C33 C32 119.9(5)
C34 C33 H33 120.0
C32 C33 H33 120.0
C33 C34 C35 120.5(6)
C33 C34 H34 119.7
C35 C34 H34 119.7
C30 C35 C34 119.9(6)
C30 C35 H35 120.0
C34 C35 H35 120.0
C37 C36 C41 117.0(5)
C37 C36 C8 121.1(5)
C41 C36 C8 121.9(5)
C38 C37 C36 121.4(6)
C38 C37 H37 119.3
C36 C37 H37 119.3
C39 C38 C37 120.5(6)
C39 C38 H38 119.7
C37 C38 H38 119.7
C38 C39 C40 120.1(6)
C38 C39 H39 120.0
C40 C39 H39 120.0
C41 C40 C39 119.7(6)
C41 C40 H40 120.1
C39 C40 H40 120.1
C40 C41 C36 121.3(6)
C40 C41 H41 119.4
C36 C41 H41 119.4
Cl2 C42 Cl1 114.8(5)
Cl2 C42 H42A 108.6
Cl1 C42 H42A 108.6
Cl2 C42 H42B 108.6
Cl1 C42 H42B 108.6
H42A C42 H42B 107.5

loop_
_geom_bond_atom_site_label_1
_geom_bond_atom_site_label_2
_geom_bond_distance
Co1 C9 1.976(5)
Co1 C6 1.984(6)
Co1 C8 1.999(6)
Co1 C7 2.004(6)
Co1 C3 2.064(6)
Co1 C5 2.067(6)
Co1 C4 2.071(6)
Co1 C2 2.088(6)
Co1 C1 2.100(6)
Pd1 C25 1.987(5)
Pd1 N2 2.030(5)
Pd1 N1 2.043(5)
Pd1 O3 2.138(4)
Cl1 C42 1.705(11)
Cl2 C42 1.686(11)
N1 C10 1.273(7)
N1 C12 1.474(7)
N2 C16 1.279(7)
N2 C17 1.487(7)
O1 C10 1.351(7)
O1 C11 1.461(8)
O2 C16 1.337(7)
O2 C18 1.457(7)
O3 C22 1.276(7)
O5 C22 1.228(7)
C1 C5 1.427(9)
C1 C2 1.428(8)
C1 C10 1.461(8)
C2 C3 1.430(9)
C2 H2 0.9800
C3 C4 1.405(8)
C3 H3 0.9800
C4 C5 1.391(8)
C4 H4 0.9800
C5 H5 0.9800
C6 C9 1.448(8)
C6 C24 1.459(8)
C6 C7 1.464(8)
C7 C8 1.454(8)
C7 C30 1.484(7)
C8 C36 1.468(8)
C8 C9 1.470(8)
C9 C16 1.464(8)
C11 C12 1.524(8)
C11 H11A 0.9700
C11 H11B 0.9700
C12 C13 1.527(8)
C12 H12 0.9800
C13 C14 1.520(8)
C13 C15 1.544(8)
C13 H13 0.9800
C14 H14A 0.9600
C14 H14B 0.9600
C14 H14C 0.9600
C15 H15A 0.9600
C15 H15B 0.9600
C15 H15C 0.9600
C17 C19 1.519(8)
C17 C18 1.542(8)
C17 H17 0.9800
C18 H18A 0.9700
C18 H18B 0.9700
C19 C20 1.529(8)
C19 C21 1.539(8)
C19 H19 0.9800
C20 H20A 0.9600
C20 H20B 0.9600
C20 H20C 0.9600
C21 H21A 0.9600
C21 H21B 0.9600
C21 H21C 0.9600
C22 C23 1.528(9)
C23 H23A 0.9600
C23 H23B 0.9600
C23 H23C 0.9600
C24 C29 1.391(8)
C24 C25 1.410(8)
C25 C26 1.383(8)
C26 C27 1.392(9)
C26 H26 0.9300
C27 C28 1.375(9)
C27 H27 0.9300
C28 C29 1.366(8)
C28 H28 0.9300
C29 H29 0.9300
C30 C31 1.355(8)
C30 C35 1.390(8)
C31 C32 1.409(7)
C31 H31 0.9300
C32 C33 1.387(8)
C32 H32 0.9300
C33 C34 1.370(9)
C33 H33 0.9300
C34 C35 1.399(8)
C34 H34 0.9300
C35 H35 0.9300
C36 C37 1.399(8)
C36 C41 1.412(8)
C37 C38 1.375(8)
C37 H37 0.9300
C38 C39 1.360(9)
C38 H38 0.9300
C39 C40 1.396(9)
C39 H39 0.9300
C40 C41 1.369(8)
C40 H40 0.9300
C41 H41 0.9300
C42 H42A 0.9700
C42 H42B 0.9700

loop_
_geom_torsion_atom_site_label_1
_geom_torsion_atom_site_label_2
_geom_torsion_atom_site_label_3
_geom_torsion_atom_site_label_4
_geom_torsion
C25 Pd1 N1 C10 -92.0(5)
N2 Pd1 N1 C10 -9.3(10)
O3 Pd1 N1 C10 89.6(5)
C25 Pd1 N1 C12 73.7(5)
N2 Pd1 N1 C12 156.5(6)
O3 Pd1 N1 C12 -104.6(5)
C25 Pd1 N2 C16 72.1(5)
N1 Pd1 N2 C16 -9.7(9)
O3 Pd1 N2 C16 -109.0(4)
C25 Pd1 N2 C17 -116.5(5)
N1 Pd1 N2 C17 161.7(6)
O3 Pd1 N2 C17 62.4(5)
C25 Pd1 O3 C22 51(5)
N2 Pd1 O3 C22 -103.0(4)
N1 Pd1 O3 C22 93.9(4)
C9 Co1 C1 C5 79.7(5)
C6 Co1 C1 C5 128.2(4)
C8 Co1 C1 C5 61(4)
C7 Co1 C1 C5 175.5(4)
C3 Co1 C1 C5 -80.5(4)
C4 Co1 C1 C5 -37.2(4)
C2 Co1 C1 C5 -118.3(5)
C9 Co1 C1 C2 -162.0(4)
C6 Co1 C1 C2 -113.5(4)
C8 Co1 C1 C2 179(100)
C7 Co1 C1 C2 -66.2(5)
C3 Co1 C1 C2 37.7(3)
C5 Co1 C1 C2 118.3(5)
C4 Co1 C1 C2 81.1(4)
C9 Co1 C1 C10 -40.7(6)
C6 Co1 C1 C10 7.8(6)
C8 Co1 C1 C10 -60(4)
C7 Co1 C1 C10 55.1(6)
C3 Co1 C1 C10 159.0(6)
C5 Co1 C1 C10 -120.4(7)
C4 Co1 C1 C10 -157.7(6)
C2 Co1 C1 C10 121.3(7)
C5 C1 C2 C3 0.0(6)
C10 C1 C2 C3 179.3(5)
Co1 C1 C2 C3 -59.0(4)
C5 C1 C2 Co1 59.0(4)
C10 C1 C2 Co1 -121.7(6)
C9 Co1 C2 C1 68.4(11)
C6 Co1 C2 C1 90.4(4)
C8 Co1 C2 C1 -179.9(4)
C7 Co1 C2 C1 138.8(4)
C3 Co1 C2 C1 -119.1(5)
C5 Co1 C2 C1 -38.0(4)
C4 Co1 C2 C1 -80.9(4)
C9 Co1 C2 C3 -172.5(9)
C6 Co1 C2 C3 -150.6(3)
C8 Co1 C2 C3 -60.8(5)
C7 Co1 C2 C3 -102.2(4)
C5 Co1 C2 C3 81.1(4)
C4 Co1 C2 C3 38.2(3)
C1 Co1 C2 C3 119.1(5)
C1 C2 C3 C4 -1.2(6)
Co1 C2 C3 C4 -61.2(4)
C1 C2 C3 Co1 60.0(4)
C9 Co1 C3 C4 -66.6(6)
C6 Co1 C3 C4 -176.9(5)
C8 Co1 C3 C4 -97.7(4)
C7 Co1 C3 C4 -145.1(4)
C5 Co1 C3 C4 36.5(4)
C2 Co1 C3 C4 117.4(5)
C1 Co1 C3 C4 80.1(4)
C9 Co1 C3 C2 176.0(5)
C6 Co1 C3 C2 65.7(6)
C8 Co1 C3 C2 144.9(4)
C7 Co1 C3 C2 97.5(4)
C5 Co1 C3 C2 -81.0(4)
C4 Co1 C3 C2 -117.4(5)
C1 Co1 C3 C2 -37.4(3)
C2 C3 C4 C5 2.1(6)
Co1 C3 C4 C5 -59.4(4)
C2 C3 C4 Co1 61.4(4)
C9 Co1 C4 C5 -89.8(4)
C6 Co1 C4 C5 -65.8(11)
C8 Co1 C4 C5 -138.5(4)
C7 Co1 C4 C5 -179.1(4)
C3 Co1 C4 C5 120.3(5)
C2 Co1 C4 C5 81.6(4)
C1 Co1 C4 C5 37.9(3)
C9 Co1 C4 C3 149.9(4)
C6 Co1 C4 C3 174.0(9)
C8 Co1 C4 C3 101.3(4)
C7 Co1 C4 C3 60.7(5)
C5 Co1 C4 C3 -120.3(5)
C2 Co1 C4 C3 -38.7(4)
C1 Co1 C4 C3 -82.3(4)
C3 C4 C5 C1 -2.1(6)
Co1 C4 C5 C1 -61.3(4)
C3 C4 C5 Co1 59.2(4)
C2 C1 C5 C4 1.3(6)
C10 C1 C5 C4 -178.0(5)
Co1 C1 C5 C4 60.8(4)
C2 C1 C5 Co1 -59.5(4)
C10 C1 C5 Co1 121.2(6)
C9 Co1 C5 C4 114.1(4)
C6 Co1 C5 C4 162.9(4)
C8 Co1 C5 C4 65.7(5)
C7 Co1 C5 C4 170(4)
C3 Co1 C5 C4 -36.9(4)
C2 Co1 C5 C4 -80.8(4)
C1 Co1 C5 C4 -118.7(5)
C9 Co1 C5 C1 -127.2(4)
C6 Co1 C5 C1 -78.4(4)
C8 Co1 C5 C1 -175.7(4)
C7 Co1 C5 C1 -72(4)
C3 Co1 C5 C1 81.8(4)
C4 Co1 C5 C1 118.7(5)
C2 Co1 C5 C1 37.9(3)
C8 Co1 C6 C9 49.6(3)
C7 Co1 C6 C9 98.1(4)
C3 Co1 C6 C9 142.0(5)
C5 Co1 C6 C9 -82.5(4)
C4 Co1 C6 C9 -29.3(11)
C2 Co1 C6 C9 -172.4(3)
C1 Co1 C6 C9 -126.9(3)
C9 Co1 C6 C24 127.0(7)
C8 Co1 C6 C24 176.6(6)
C7 Co1 C6 C24 -134.9(7)
C3 Co1 C6 C24 -91.0(7)
C5 Co1 C6 C24 44.5(7)
C4 Co1 C6 C24 97.7(11)
C2 Co1 C6 C24 -45.4(6)
C1 Co1 C6 C24 0.1(6)
C9 Co1 C6 C7 -98.1(4)
C8 Co1 C6 C7 -48.4(3)
C3 Co1 C6 C7 43.9(6)
C5 Co1 C6 C7 179.5(3)
C4 Co1 C6 C7 -127.4(10)
C2 Co1 C6 C7 89.5(4)
C1 Co1 C6 C7 135.0(3)
C9 C6 C7 C8 -0.5(4)
C24 C6 C7 C8 -166.3(7)
Co1 C6 C7 C8 66.3(3)
C9 C6 C7 C30 172.8(6)
C24 C6 C7 C30 7.1(11)
Co1 C6 C7 C30 -120.3(6)
C9 C6 C7 Co1 -66.9(3)
C24 C6 C7 Co1 127.4(7)
C9 Co1 C7 C8 -50.4(3)
C6 Co1 C7 C8 -100.2(4)
C3 Co1 C7 C8 99.8(3)
C5 Co1 C7 C8 -107(4)
C4 Co1 C7 C8 61.6(5)
C2 Co1 C7 C8 144.5(3)
C1 Co1 C7 C8 -175.6(3)
C9 Co1 C7 C6 49.8(3)
C8 Co1 C7 C6 100.2(4)
C3 Co1 C7 C6 -159.9(3)
C5 Co1 C7 C6 -7(5)
C4 Co1 C7 C6 161.8(4)
C2 Co1 C7 C6 -115.3(3)
C1 Co1 C7 C6 -75.3(4)
C9 Co1 C7 C30 175.7(6)
C6 Co1 C7 C30 125.9(6)
C8 Co1 C7 C30 -133.9(6)
C3 Co1 C7 C30 -34.1(6)
C5 Co1 C7 C30 119(4)
C4 Co1 C7 C30 -72.3(6)
C2 Co1 C7 C30 10.6(6)
C1 Co1 C7 C30 50.6(6)
C6 C7 C8 C36 177.0(6)
C30 C7 C8 C36 4.4(12)
Co1 C7 C8 C36 -117.4(7)
C6 C7 C8 C9 0.5(4)
C30 C7 C8 C9 -172.1(7)
Co1 C7 C8 C9 66.2(3)
C6 C7 C8 Co1 -65.6(3)
C30 C7 C8 Co1 121.7(7)
C9 Co1 C8 C7 98.0(4)
C6 Co1 C8 C7 49.0(3)
C3 Co1 C8 C7 -101.6(4)
C5 Co1 C8 C7 175.5(4)
C4 Co1 C8 C7 -145.4(3)
C2 Co1 C8 C7 -63.0(5)
C1 Co1 C8 C7 118(4)
C9 Co1 C8 C36 -131.4(6)
C6 Co1 C8 C36 179.6(6)
C7 Co1 C8 C36 130.5(6)
C3 Co1 C8 C36 29.0(5)
C5 Co1 C8 C36 -53.9(6)
C4 Co1 C8 C36 -14.8(6)
C2 Co1 C8 C36 67.6(6)
C1 Co1 C8 C36 -111(4)
C6 Co1 C8 C9 -49.0(3)
C7 Co1 C8 C9 -98.0(4)
C3 Co1 C8 C9 160.4(3)
C5 Co1 C8 C9 77.5(5)
C4 Co1 C8 C9 116.6(3)
C2 Co1 C8 C9 -161.0(4)
C1 Co1 C8 C9 20(4)
C24 C6 C9 C16 1.2(10)
C7 C6 C9 C16 -165.8(6)
Co1 C6 C9 C16 126.4(6)
C24 C6 C9 C8 167.5(6)
C7 C6 C9 C8 0.5(4)
Co1 C6 C9 C8 -67.2(3)
C24 C6 C9 Co1 -125.2(6)
C7 C6 C9 Co1 67.8(3)
C7 C8 C9 C6 -0.5(4)
C36 C8 C9 C6 -176.9(6)
Co1 C8 C9 C6 67.0(3)
C7 C8 C9 C16 162.8(7)
C36 C8 C9 C16 -13.6(12)
Co1 C8 C9 C16 -129.7(7)
C7 C8 C9 Co1 -67.5(3)
C36 C8 C9 Co1 116.1(7)
C8 Co1 C9 C6 -99.4(4)
C7 Co1 C9 C6 -50.0(3)
C3 Co1 C9 C6 -142.2(5)
C5 Co1 C9 C6 127.1(3)
C4 Co1 C9 C6 172.0(3)
C2 Co1 C9 C6 27.0(11)
C1 Co1 C9 C6 82.2(4)
C6 Co1 C9 C16 -122.4(7)
C8 Co1 C9 C16 138.3(7)
C7 Co1 C9 C16 -172.4(6)
C3 Co1 C9 C16 95.4(7)
C5 Co1 C9 C16 4.7(7)
C4 Co1 C9 C16 49.7(6)
C2 Co1 C9 C16 -95.4(11)
C1 Co1 C9 C16 -40.2(7)
C6 Co1 C9 C8 99.4(4)
C7 Co1 C9 C8 49.4(3)
C3 Co1 C9 C8 -42.8(7)
C5 Co1 C9 C8 -133.5(3)
C4 Co1 C9 C8 -88.6(4)
C2 Co1 C9 C8 126.4(9)
C1 Co1 C9 C8 -178.4(3)
C12 N1 C10 O1 0.9(7)
Pd1 N1 C10 O1 169.3(4)
C12 N1 C10 C1 178.2(6)
Pd1 N1 C10 C1 -13.4(8)
C11 O1 C10 N1 -2.3(7)
C11 O1 C10 C1 -180.0(5)
C5 C1 C10 N1 -37.8(10)
C2 C1 C10 N1 143.0(6)
Co1 C1 C10 N1 51.9(8)
C5 C1 C10 O1 139.5(6)
C2 C1 C10 O1 -39.7(8)
Co1 C1 C10 O1 -130.8(5)
C10 O1 C11 C12 2.6(6)
C10 N1 C12 C11 0.9(6)
Pd1 N1 C12 C11 -166.0(4)
C10 N1 C12 C13 -124.3(5)
Pd1 N1 C12 C13 68.8(6)
O1 C11 C12 N1 -2.1(6)
O1 C11 C12 C13 118.9(5)
N1 C12 C13 C14 61.5(7)
C11 C12 C13 C14 -55.1(7)
N1 C12 C13 C15 -173.5(5)
C11 C12 C13 C15 70.0(7)
C17 N2 C16 O2 -4.1(7)
Pd1 N2 C16 O2 169.0(4)
C17 N2 C16 C9 172.3(5)
Pd1 N2 C16 C9 -14.6(8)
C18 O2 C16 N2 -3.6(7)
C18 O2 C16 C9 179.8(5)
C6 C9 C16 N2 -38.9(9)
C8 C9 C16 N2 162.3(6)
Co1 C9 C16 N2 55.3(8)
C6 C9 C16 O2 137.4(6)
C8 C9 C16 O2 -21.3(10)
Co1 C9 C16 O2 -128.4(5)
C16 N2 C17 C19 -113.6(5)
Pd1 N2 C17 C19 74.3(6)
C16 N2 C17 C18 9.3(6)
Pd1 N2 C17 C18 -162.9(4)
C16 O2 C18 C17 9.3(6)
N2 C17 C18 O2 -11.0(6)
C19 C17 C18 O2 110.8(5)
N2 C17 C19 C20 52.6(7)
C18 C17 C19 C20 -62.7(6)
N2 C17 C19 C21 -71.3(6)
C18 C17 C19 C21 173.4(5)
Pd1 O3 C22 O5 1.0(8)
Pd1 O3 C22 C23 -178.0(4)
C9 C6 C24 C29 -137.6(6)
C7 C6 C24 C29 23.1(10)
Co1 C6 C24 C29 126.3(5)
C9 C6 C24 C25 40.4(9)
C7 C6 C24 C25 -158.9(6)
Co1 C6 C24 C25 -55.6(7)
C29 C24 C25 C26 1.4(8)
C6 C24 C25 C26 -176.7(5)
C29 C24 C25 Pd1 -174.2(4)
C6 C24 C25 Pd1 7.8(7)
N2 Pd1 C25 C26 118.9(4)
N1 Pd1 C25 C26 -78.1(4)
O3 Pd1 C25 C26 -35(5)
N2 Pd1 C25 C24 -65.6(4)
N1 Pd1 C25 C24 97.4(4)
O3 Pd1 C25 C24 140(5)
C24 C25 C26 C27 -1.3(8)
Pd1 C25 C26 C27 174.4(4)
C25 C26 C27 C28 0.7(9)
C26 C27 C28 C29 0.0(9)
C27 C28 C29 C24 0.1(10)
C25 C24 C29 C28 -0.8(9)
C6 C24 C29 C28 177.2(6)
C8 C7 C30 C31 -155.7(6)
C6 C7 C30 C31 34.2(10)
Co1 C7 C30 C31 -57.6(7)
C8 C7 C30 C35 27.9(10)
C6 C7 C30 C35 -142.2(6)
Co1 C7 C30 C35 126.0(6)
C35 C30 C31 C32 -2.2(9)
C7 C30 C31 C32 -178.6(5)
C30 C31 C32 C33 1.1(9)
C31 C32 C33 C34 -0.3(9)
C32 C33 C34 C35 0.5(10)
C31 C30 C35 C34 2.4(9)
C7 C30 C35 C34 178.9(6)
C33 C34 C35 C30 -1.6(10)
C7 C8 C36 C37 25.6(10)
C9 C8 C36 C37 -159.5(6)
Co1 C8 C36 C37 -67.6(7)
C7 C8 C36 C41 -154.9(6)
C9 C8 C36 C41 20.1(10)
Co1 C8 C36 C41 111.9(6)
C41 C36 C37 C38 2.1(9)
C8 C36 C37 C38 -178.2(5)
C36 C37 C38 C39 -2.4(10)
C37 C38 C39 C40 1.2(10)
C38 C39 C40 C41 0.0(10)
C39 C40 C41 C36 -0.2(9)
C37 C36 C41 C40 -0.9(8)
C8 C36 C41 C40 179.5(5)
